data_8000545
loop_
_publ_author_name
'Zhang, Shuai'
'Zhao, Yifei'
'Zhou, Yayun'
'Li, Man'
'Wang, Wei'
'Ming, Hong'
'Jing, Xiping'
'Ye, Shi'

_publ_section_title
;
 Dipole-Orientation-Dependent F\"orster Resonance Energy Transfer from
 Aromatic Head Groups to MnBr<sub>4</sub><sup>2-</sup> Blocks in
 Organic-Inorganic Hybrids.
;
_journal_issue 36
_journal_name_full 'The journal of physical chemistry letters'
_journal_page_first 8692
_journal_page_last 8698
_journal_paper_doi 10.1021/acs.jpclett.1c02686
_journal_volume 12
_journal_year 2021
_chemical_formula_moiety 'Br4 Mn, 2(C21 H38 N)'
_chemical_formula_sum 'C42 H76 Br4 Mn N2'
_chemical_formula_weight 983.62
_space_group_crystal_system triclinic
_space_group_IT_number 2
_space_group_name_Hall '-P 1'
_space_group_name_H-M_alt 'P -1'
_atom_sites_solution_hydrogens geom
_atom_sites_solution_primary dual
_audit_creation_date 2021-07-07
_audit_creation_method
;
Olex2 1.5-alpha
(compiled 2021.06.29 svn.r12e2184c for OlexSys, GUI svn.r6372)
;
_cell_angle_alpha 99.9590(10)
_cell_angle_beta 91.4930(10)
_cell_angle_gamma 92.8240(10)
_cell_formula_units_Z 4
_cell_length_a 9.55500(10)
_cell_length_b 15.60960(10)
_cell_length_c 32.3131(3)
_cell_measurement_reflns_used 20126
_cell_measurement_temperature 149.99(10)
_cell_measurement_theta_max 72.9080
_cell_measurement_theta_min 2.9280
_cell_volume 4738.17(7)
_computing_cell_refinement 'CrysAlisPro 1.171.39.28b (Rigaku OD, 2015)'
_computing_data_collection 'CrysAlisPro 1.171.39.28b (Rigaku OD, 2015)'
_computing_data_reduction 'CrysAlisPro 1.171.39.28b (Rigaku OD, 2015)'
_computing_molecular_graphics 'Olex2 1.5-alpha (Dolomanov et al., 2009)'
_computing_publication_material 'Olex2 1.5-alpha (Dolomanov et al., 2009)'
_computing_structure_refinement 'SHELXL 2018/3 (Sheldrick, 2015)'
_computing_structure_solution 'SHELXT  (Sheldrick, 2015)'
_diffrn_ambient_environment N~2~
_diffrn_ambient_temperature 149.99(10)
_diffrn_detector_area_resol_mean 7.9
_diffrn_detector_type 'Bruker SMART CCD 1K area detector'
_diffrn_measured_fraction_theta_full 0.984
_diffrn_measured_fraction_theta_max 0.956
_diffrn_measurement_details
;
List of Runs (angles in degrees, time in seconds):

  # Type    Start    End  Width  t~exp~   \w     \q     \k     \f   Frames
--------------------------------------------------------------------------
  1  \w     -8.00  26.00   0.50    0.50    --    0.00  37.00  90.00   68
  2  \w     41.00  88.00   0.50    0.50    --    0.00  57.00 150.00   94
  3  \w     38.00  64.00   0.50    0.50    --    0.00  37.00  90.00   52
  4  \w    -77.00 -51.00   0.50    0.50    --    0.00 -37.00 120.00   52
  5  \w    -13.00  89.00   0.50    0.50    --    0.00  57.00   0.00  204
  6  \w    -39.00  11.00   0.50    0.50    --    0.00 -37.00  90.00  100
  7  \w    -14.00  34.00   0.50    0.50    --    0.00  57.00 150.00   96
  8  \w     59.00  94.00   0.50    1.99    --    5.00  72.00-150.00   70
  9  \w     -9.00  54.00   0.50    1.99    --    5.00  72.00-150.00  126
 10  \w   -109.00 -41.00   0.50    1.99    --  -98.80  72.00  60.00  136
 11  \w    -99.00 -73.00   0.50    1.99    --  -98.80  57.00 150.00   52
 12  \w    -95.00 -67.00   0.50    1.99    --  -98.80  72.00 -30.00   56
 13  \w   -112.00 -56.00   0.50    1.99    --  -98.80  72.00-150.00  112
 14  \w   -187.00 -86.00   0.50    1.99    --  -98.80 -37.00 -90.00  202
 15  \w   -163.00 -85.00   0.50    1.99    --  -98.80 -19.00-150.00  156
 16  \w    -52.00 -25.00   0.50    1.99    --  -98.80  72.00   0.00   54
 17  \w   -100.00 -67.00   0.50    1.99    --  -98.80  72.00-180.00   66
 18  \w   -110.00 -84.00   0.50    1.99    --  -98.80  72.00   0.00   52
 19  \w   -113.00 -26.00   0.50    1.99    --  -98.80  57.00  60.00  174
 20  \w   -112.00 -30.00   0.50    1.99    --  -98.80  72.00 -90.00  164
 21  \w    -88.00 -10.00   0.50    1.99    --  -98.80  72.00  90.00  156
 22  \w   -188.00-105.00   0.50    1.99    --  -98.80 -19.00   0.00  166
 23  \w   -109.00 -38.00   0.50    1.99    --  -98.80  57.00 -90.00  142
 24  \w    -88.00 -15.00   0.50    1.99    --  -98.80  19.00-120.00  146
 25  \w   -112.00 -76.00   0.50    1.99    --  -98.80  72.00  30.00   72
 26  \w   -103.00 -78.00   0.50    1.99    --  -98.80  72.00 150.00   50
 27  \w   -181.00 -99.00   0.50    1.99    --  -98.80 -19.00 -60.00  164
 28  \w    -99.00 -26.00   0.50    1.99    --  -98.80  72.00 -60.00  146
 29  \w   -107.00 -30.00   0.50    1.99    --  -98.80  72.00 138.27  154
;
_diffrn_measurement_device 'four-circle diffractometer'
_diffrn_measurement_device_type 'XtaLAB AFC12 (RCD3): Kappa single'
_diffrn_measurement_method '\w scans'
_diffrn_orient_matrix_type 'CrysAlisPro convention (1999,Acta A55,543-557)'
_diffrn_orient_matrix_UB_11 0.0619715000
_diffrn_orient_matrix_UB_12 -0.0851996000
_diffrn_orient_matrix_UB_13 0.0079549000
_diffrn_orient_matrix_UB_21 -0.0056098000
_diffrn_orient_matrix_UB_22 0.0316410000
_diffrn_orient_matrix_UB_23 0.0477765000
_diffrn_orient_matrix_UB_31 -0.1490600000
_diffrn_orient_matrix_UB_32 -0.0425515000
_diffrn_orient_matrix_UB_33 -0.0003351000
_diffrn_radiation_monochromator graphite
_diffrn_radiation_probe x-ray
_diffrn_radiation_type 'Cu K\a'
_diffrn_radiation_wavelength 1.54184
_diffrn_reflns_av_R_equivalents 0.0337
_diffrn_reflns_av_unetI/netI 0.0384
_diffrn_reflns_Laue_measured_fraction_full 0.984
_diffrn_reflns_Laue_measured_fraction_max 0.956
_diffrn_reflns_limit_h_max 7
_diffrn_reflns_limit_h_min -11
_diffrn_reflns_limit_k_max 19
_diffrn_reflns_limit_k_min -19
_diffrn_reflns_limit_l_max 40
_diffrn_reflns_limit_l_min -37
_diffrn_reflns_number 51098
_diffrn_reflns_point_group_measured_fraction_full 0.984
_diffrn_reflns_point_group_measured_fraction_max 0.956
_diffrn_reflns_theta_full 67.684
_diffrn_reflns_theta_max 73.765
_diffrn_reflns_theta_min 2.878
_diffrn_source_type 'Enhance (Cu) X-ray Source'
_exptl_absorpt_coefficient_mu 6.414
_exptl_absorpt_correction_T_max 1.00000
_exptl_absorpt_correction_T_min 0.47685
_exptl_absorpt_correction_type multi-scan
_exptl_absorpt_process_details
;
CrysAlisPro 1.171.39.28b (Rigaku Oxford Diffraction, 2015)
Empirical absorption correction using spherical harmonics,
 implemented in SCALE3 ABSPACK scaling algorithm.
;
_exptl_crystal_colour 'clear greenish green'
_exptl_crystal_colour_lustre clear
_exptl_crystal_colour_modifier greenish
_exptl_crystal_colour_primary green
_exptl_crystal_density_diffrn 1.379
_exptl_crystal_description needle
_exptl_crystal_F_000 2028
_exptl_crystal_size_max 0.8
_exptl_crystal_size_mid 0.7
_exptl_crystal_size_min 0.5
_refine_diff_density_max 1.985
_refine_diff_density_min -1.923
_refine_diff_density_rms 0.080
_refine_ls_extinction_method none
_refine_ls_goodness_of_fit_ref 1.056
_refine_ls_hydrogen_treatment constr
_refine_ls_matrix_type full
_refine_ls_number_parameters 887
_refine_ls_number_reflns 18314
_refine_ls_number_restraints 14
_refine_ls_restrained_S_all 1.057
_refine_ls_R_factor_all 0.0518
_refine_ls_R_factor_gt 0.0432
_refine_ls_shift/su_max 0.002
_refine_ls_shift/su_mean 0.000
_refine_ls_structure_factor_coef Fsqd
_refine_ls_weighting_details 'w=1/[\s^2^(Fo^2^)+(0.0434P)^2^+8.1154P] where P=(Fo^2^+2Fc^2^)/3'
_refine_ls_weighting_scheme calc
_refine_ls_wR_factor_gt 0.1050
_refine_ls_wR_factor_ref 0.1092
_reflns_Friedel_coverage 0.000
_reflns_number_gt 15532
_reflns_number_total 18314
_reflns_threshold_expression 'I > 2\s(I)'
_cod_data_source_file jz1c02686_si_003.cif
_cod_data_source_block 1
_cod_database_code 8000545
_shelx_shelxl_version_number 2018/3
_shelx_space_group_comment
;
The symmetry employed for this shelxl refinement is uniquely defined
by the following loop, which should always be used as a source of
symmetry information in preference to the above space-group names.
They are only intended as comments.
;
_reflns_odcompleteness_completeness 98.48
_reflns_odcompleteness_iscentric 1
_reflns_odcompleteness_theta 66.97
_olex2_refinement_description
;
1. Fixed Uiso
 At 1.2 times of:
  All C(H) groups, All C(H,H) groups
 At 1.5 times of:
  All C(H,H,H) groups
2. Restrained distances
 Br8-Mn2
 2.5 with sigma of 0.01
 Mn2-Br8
 2.5 with sigma of 0.02
3. Uiso/Uaniso restraints and constraints
Uanis(Br8) \\sim Ueq: with sigma of 0.1 and sigma for terminal atoms of 0.2
Uanis(Mn2) \\sim Ueq: with sigma of 0.1 and sigma for terminal atoms of 0.2
4.a Secondary CH2 refined with riding coordinates:
 C8(H8A,H8B), C9(H9A,H9B), C10(H10A,H10B), C11(H11A,H11B), C15(H15A,H15B),
 C16(H16A,H16B), C18(H18A,H18B), C19(H19A,H19B), C21(H21A,H21B), C23(H23A,H23B),
  C26(H26A,H26B), C27(H27A,H27B), C29(H29A,H29B), C30(H30A,H30B), C31(H31A,
 H31B), C33(H33A,H33B), C34(H34A,H34B), C35(H35A,H35B), C37(H37A,H37B),
 C38(H38A,H38B), C39(H39A,H39B), C40(H40A,H40B), C41(H41A,H41B), C42(H42A,H42B),
  C44(H44A,H44B), C45(H45A,H45B), C46(H46A,H46B), C47(H47A,H47B), C48(H48A,
 H48B), C49(H49A,H49B), C50(H50A,H50B), C51(H51A,H51B), C52(H52A,H52B),
 C53(H53A,H53B), C54(H54A,H54B), C55(H55A,H55B), C56(H56A,H56B), C57(H57A,H57B),
  C58(H58A,H58B), C59(H59A,H59B), C60(H60A,H60B), C61(H61A,H61B), C62(H62A,
 H62B), C63(H63A,H63B), C64(H64A,H64B), C66(H66A,H66B), C67(H67A,H67B),
 C68(H68A,H68B), C69(H69A,H69B), C70(H70A,H70B), C71(H71A,H71B), C72(H72A,H72B),
  C73(H73A,H73B), C74(H74A,H74B), C75(H75A,H75B), C76(H76A,H76B), C77(H77A,
 H77B), C78(H78A,H78B), C79(H79A,H79B), C81(H81A,H81B)
4.b Aromatic/amide H refined with riding coordinates:
 C1(H1), C2(H2), C3(H3), C4(H4), C5(H5), C6(H6), C7(H7), C12(H12), C13(H13),
 C14(H14), C17(H17), C20(H20), C22(H22), C24(H24), C25(H25), C28(H28), C32(H32),
  C36(H36), C43(H43), C65(H65)
4.c Idealised Me refined as rotating group:
 C80(H80A,H80B,H80C), C82(H82A,H82B,H82C), C83(H83A,H83B,H83C), C84(H84A,H84B,
 H84C)
;
_olex2_submission_special_instructions 'No special instructions were received'
_oxdiff_exptl_absorpt_empirical_details
;
Empirical correction (ABSPACK) includes:
- Absorption correction using spherical harmonics
- Frame scaling
;
_oxdiff_exptl_absorpt_empirical_full_max 2.292
_oxdiff_exptl_absorpt_empirical_full_min 0.556

loop_
_space_group_symop_operation_xyz
'x, y, z'
'-x, -y, -z'

loop_
_atom_site_label
_atom_site_type_symbol
_atom_site_fract_x
_atom_site_fract_y
_atom_site_fract_z
_atom_site_U_iso_or_equiv
_atom_site_adp_type
_atom_site_occupancy
_atom_site_site_symmetry_order
_atom_site_calc_flag
_atom_site_refinement_flags_posn
_atom_site_refinement_flags_adp
_atom_site_refinement_flags_occupancy
_atom_site_disorder_assembly
_atom_site_disorder_group
Br1 Br -0.35283(4) 0.73459(2) 0.84908(2) 0.03151(9) Uani 1 1 d . . . . .
Br2 Br -0.16485(4) 0.89423(2) 0.94592(2) 0.03259(9) Uani 1 1 d . . . . .
Br3 Br 0.46118(4) 0.14640(2) 0.93456(2) 0.03395(9) Uani 1 1 d . . . . .
Br4 Br 0.07748(4) 0.74285(2) 0.85951(2) 0.03672(9) Uani 1 1 d . . . . .
Br5 Br 0.26960(4) 0.36487(3) 0.93295(2) 0.04031(10) Uani 1 1 d . . . . .
Br6 Br -0.09182(5) 0.95092(3) 0.82879(2) 0.04255(10) Uani 1 1 d . . . . .
Br7 Br 0.70888(4) 0.36616(3) 0.93811(2) 0.04544(11) Uani 1 1 d . . . . .
Mn1 Mn -0.13506(6) 0.83150(3) 0.86891(2) 0.02651(12) Uani 1 1 d . . . . .
Mn2 Mn 0.48502(6) 0.28669(4) 0.90698(2) 0.03128(13) Uani 1 1 d D U . . .
Br8 Br 0.48842(13) 0.28221(6) 0.83113(2) 0.1354(4) Uani 1 1 d D U . . .
N00B N 0.8856(3) 0.55227(18) 0.90143(8) 0.0270(6) Uani 1 1 d . . . . .
N00C N 0.3549(3) 0.91898(18) 0.88755(9) 0.0272(6) Uani 1 1 d . . . . .
N00D N 0.3796(3) 0.57978(19) 0.90012(8) 0.0292(6) Uani 1 1 d . . . . .
N00E N -0.0192(4) 1.16442(19) 0.87563(9) 0.0358(7) Uani 1 1 d . . . . .
C1 C 0.8532(4) 0.6319(2) 0.92083(11) 0.0313(7) Uani 1 1 d . . . . .
H1 H 0.786384 0.662095 0.908658 0.038 Uiso 1 1 calc R U . . .
C2 C 0.4816(4) 0.5385(2) 0.91660(11) 0.0312(7) Uani 1 1 d . . . . .
H2 H 0.504978 0.484007 0.902871 0.037 Uiso 1 1 calc R U . . .
C3 C 0.0826(4) 1.1530(2) 0.94137(11) 0.0335(8) Uani 1 1 d . . . . .
H3 H 0.162199 1.153043 0.958567 0.040 Uiso 1 1 calc R U . . .
C4 C 0.4475(4) 0.9175(2) 0.95599(11) 0.0315(7) Uani 1 1 d . . . . .
H4 H 0.521859 0.908126 0.973514 0.038 Uiso 1 1 calc R U . . .
C5 C 0.4618(4) 0.9064(2) 0.91325(11) 0.0301(7) Uani 1 1 d . . . . .
H5 H 0.546865 0.889948 0.901913 0.036 Uiso 1 1 calc R U . . .
C6 C 0.9187(4) 0.6689(2) 0.95862(11) 0.0368(8) Uani 1 1 d . . . . .
H6 H 0.895136 0.723545 0.972169 0.044 Uiso 1 1 calc R U . . .
C7 C 0.9847(4) 0.5082(2) 0.91824(11) 0.0308(7) Uani 1 1 d . . . . .
H7 H 1.006264 0.453273 0.904496 0.037 Uiso 1 1 calc R U . . .
C8 C 0.8972(4) 0.5183(2) 0.82307(10) 0.0306(7) Uani 1 1 d . . . . .
H8A H 0.976876 0.482263 0.823550 0.037 Uiso 1 1 calc R U . . .
H8B H 0.932646 0.577965 0.823993 0.037 Uiso 1 1 calc R U . . .
C9 C 0.3048(4) 0.5373(3) 0.86051(11) 0.0342(8) Uani 1 1 d . . . . .
H9A H 0.219021 0.566519 0.857172 0.041 Uiso 1 1 calc R U . . .
H9B H 0.279345 0.477222 0.862360 0.041 Uiso 1 1 calc R U . . .
C10 C 0.8899(4) 0.4928(3) 0.74267(11) 0.0350(8) Uani 1 1 d . . . . .
H10A H 0.924572 0.552558 0.743367 0.042 Uiso 1 1 calc R U . . .
H10B H 0.970381 0.457216 0.742337 0.042 Uiso 1 1 calc R U . . .
C11 C 0.8095(4) 0.4878(2) 0.78251(10) 0.0330(8) Uani 1 1 d . . . . .
H11A H 0.775193 0.427981 0.781812 0.040 Uiso 1 1 calc R U . . .
H11B H 0.728790 0.523126 0.782717 0.040 Uiso 1 1 calc R U . . .
C12 C 1.0189(4) 0.6249(2) 0.97624(11) 0.0359(8) Uani 1 1 d . . . . .
H12 H 1.063022 0.649151 1.001875 0.043 Uiso 1 1 calc R U . . .
C13 C 0.3215(4) 0.9429(2) 0.97258(11) 0.0327(8) Uani 1 1 d . . . . .
H13 H 0.309721 0.950595 1.001444 0.039 Uiso 1 1 calc R U . . .
C14 C 1.0534(4) 0.5442(2) 0.95548(11) 0.0341(8) Uani 1 1 d . . . . .
H14 H 1.122849 0.514302 0.966686 0.041 Uiso 1 1 calc R U . . .
C15 C 0.8104(4) 0.5130(2) 0.86110(11) 0.0331(8) Uani 1 1 d . . . . .
H15A H 0.724673 0.542765 0.858507 0.040 Uiso 1 1 calc R U . . .
H15B H 0.784575 0.452363 0.861723 0.040 Uiso 1 1 calc R U . . .
C16 C 0.8017(4) 0.4627(3) 0.70260(10) 0.0351(8) Uani 1 1 d . . . . .
H16A H 0.723910 0.500335 0.702477 0.042 Uiso 1 1 calc R U . . .
H16B H 0.762858 0.404246 0.702847 0.042 Uiso 1 1 calc R U . . .
C17 C 0.5516(4) 0.5756(3) 0.95335(11) 0.0376(8) Uani 1 1 d . . . . .
H17 H 0.621689 0.546429 0.964680 0.045 Uiso 1 1 calc R U . . .
C18 C 0.5168(4) 0.9554(3) 0.78494(11) 0.0361(8) Uani 1 1 d . . . . .
H18A H 0.580304 0.908769 0.784728 0.043 Uiso 1 1 calc R U . . .
H18B H 0.438805 0.933872 0.765506 0.043 Uiso 1 1 calc R U . . .
C19 C 0.4619(4) 0.9806(2) 0.82910(11) 0.0370(8) Uani 1 1 d . . . . .
H19A H 0.540293 0.997218 0.849024 0.044 Uiso 1 1 calc R U . . .
H19B H 0.404372 1.030296 0.830020 0.044 Uiso 1 1 calc R U . . .
C20 C 0.2315(4) 0.9445(2) 0.90343(12) 0.0320(7) Uani 1 1 d . . . . .
H20 H 0.158553 0.953997 0.885438 0.038 Uiso 1 1 calc R U . . .
C21 C 0.7886(4) 0.4308(3) 0.62269(11) 0.0351(8) Uani 1 1 d . . . . .
H21A H 0.746705 0.373625 0.624217 0.042 Uiso 1 1 calc R U . . .
H21B H 0.713120 0.469929 0.622032 0.042 Uiso 1 1 calc R U . . .
C22 C -0.0479(4) 1.1431(2) 0.95691(12) 0.0356(8) Uani 1 1 d . . . . .
H22 H -0.057831 1.135528 0.984626 0.043 Uiso 1 1 calc R U . . .
C23 C 0.3080(4) 0.5014(3) 0.78240(11) 0.0366(8) Uani 1 1 d . . . . .
H23A H 0.226181 0.535099 0.780497 0.044 Uiso 1 1 calc R U . . .
H23B H 0.275413 0.442269 0.783996 0.044 Uiso 1 1 calc R U . . .
C24 C 0.2130(4) 0.9566(2) 0.94591(12) 0.0340(8) Uani 1 1 d . . . . .
H24 H 0.127598 0.973903 0.956717 0.041 Uiso 1 1 calc R U . . .
C25 C 0.5171(5) 0.6565(3) 0.97327(12) 0.0431(9) Uani 1 1 d . . . . .
H25 H 0.565381 0.683058 0.997875 0.052 Uiso 1 1 calc R U . . .
C26 C 0.3761(4) 0.9055(2) 0.84151(11) 0.0346(8) Uani 1 1 d . . . . .
H26A H 0.285537 0.899380 0.826710 0.041 Uiso 1 1 calc R U . . .
H26B H 0.423424 0.851995 0.833159 0.041 Uiso 1 1 calc R U . . .
C27 C 0.7733(4) 0.3927(3) 0.54284(11) 0.0353(8) Uani 1 1 d . . . . .
H27A H 0.698537 0.432236 0.542016 0.042 Uiso 1 1 calc R U . . .
H27B H 0.730578 0.336107 0.545120 0.042 Uiso 1 1 calc R U . . .
C28 C 0.0952(4) 1.1627(2) 0.90038(12) 0.0351(8) Uani 1 1 d . . . . .
H28 H 0.183782 1.168248 0.889558 0.042 Uiso 1 1 calc R U . . .
C29 C 0.3682(4) 0.4222(3) 0.58247(11) 0.0361(8) Uani 1 1 d . . . . .
H29A H 0.440855 0.381202 0.583353 0.043 Uiso 1 1 calc R U . . .
H29B H 0.413638 0.478116 0.580366 0.043 Uiso 1 1 calc R U . . .
C30 C 0.8801(4) 0.4624(3) 0.66231(10) 0.0344(8) Uani 1 1 d . . . . .
H30A H 0.958432 0.425240 0.662361 0.041 Uiso 1 1 calc R U . . .
H30B H 0.917797 0.521028 0.661675 0.041 Uiso 1 1 calc R U . . .
C31 C 0.2907(4) 0.4311(3) 0.62302(11) 0.0371(8) Uani 1 1 d . . . . .
H31A H 0.245308 0.375039 0.625023 0.044 Uiso 1 1 calc R U . . .
H31B H 0.217762 0.471813 0.621974 0.044 Uiso 1 1 calc R U . . .
C32 C -0.1644(4) 1.1445(3) 0.93108(13) 0.0428(9) Uani 1 1 d . . . . .
H32 H -0.253717 1.138127 0.941273 0.051 Uiso 1 1 calc R U . . .
C33 C 0.3909(4) 0.5004(3) 0.74271(11) 0.0397(9) Uani 1 1 d . . . . .
H33A H 0.428479 0.558917 0.741908 0.048 Uiso 1 1 calc R U . . .
H33B H 0.469330 0.463534 0.743675 0.048 Uiso 1 1 calc R U . . .
C34 C 0.3921(4) 0.5395(3) 0.82236(11) 0.0367(8) Uani 1 1 d . . . . .
H34A H 0.474552 0.506411 0.824456 0.044 Uiso 1 1 calc R U . . .
H34B H 0.423196 0.599187 0.821362 0.044 Uiso 1 1 calc R U . . .
C35 C 0.2746(4) 0.3914(3) 0.54344(11) 0.0364(8) Uani 1 1 d . . . . .
H35A H 0.202041 0.432457 0.542611 0.044 Uiso 1 1 calc R U . . .
H35B H 0.229004 0.335578 0.545650 0.044 Uiso 1 1 calc R U . . .
C36 C 0.4107(5) 0.6982(3) 0.95674(12) 0.0445(10) Uani 1 1 d . . . . .
H36 H 0.384284 0.752086 0.970482 0.053 Uiso 1 1 calc R U . . .
C37 C 0.8665(4) 0.4253(3) 0.58187(10) 0.0338(8) Uani 1 1 d . . . . .
H37A H 0.907462 0.482541 0.580046 0.041 Uiso 1 1 calc R U . . .
H37B H 0.942508 0.386504 0.582497 0.041 Uiso 1 1 calc R U . . .
C38 C 0.2562(4) 0.3508(3) 0.46374(11) 0.0364(8) Uani 1 1 d . . . . .
H38A H 0.211853 0.294655 0.466081 0.044 Uiso 1 1 calc R U . . .
H38B H 0.182673 0.391349 0.463259 0.044 Uiso 1 1 calc R U . . .
C39 C 0.0014(5) 1.2696(3) 0.82605(12) 0.0435(9) Uani 1 1 d . . . . .
H39A H 0.065242 1.303836 0.847110 0.052 Uiso 1 1 calc R U . . .
H39B H -0.091243 1.291696 0.830161 0.052 Uiso 1 1 calc R U . . .
C40 C 0.3515(4) 0.3820(3) 0.50241(11) 0.0368(8) Uani 1 1 d . . . . .
H40A H 0.424266 0.341114 0.503171 0.044 Uiso 1 1 calc R U . . .
H40B H 0.396592 0.437906 0.500007 0.044 Uiso 1 1 calc R U . . .
C41 C 0.3023(4) 0.4673(3) 0.70281(11) 0.0387(9) Uani 1 1 d . . . . .
H41A H 0.261606 0.409814 0.704349 0.046 Uiso 1 1 calc R U . . .
H41B H 0.225817 0.505502 0.701550 0.046 Uiso 1 1 calc R U . . .
C42 C 0.8300(4) 0.3431(3) 0.42164(11) 0.0364(8) Uani 1 1 d . . . . .
H42A H 0.903948 0.302945 0.422250 0.044 Uiso 1 1 calc R U . . .
H42B H 0.873637 0.399343 0.419121 0.044 Uiso 1 1 calc R U . . .
C43 C 0.3440(4) 0.6587(3) 0.91946(12) 0.0401(9) Uani 1 1 d . . . . .
H43 H 0.273783 0.686816 0.907582 0.048 Uiso 1 1 calc R U . . .
C44 C 0.6155(4) 0.8731(3) 0.49053(11) 0.0384(8) Uani 1 1 d . . . . .
H44A H 0.665100 0.927740 0.488359 0.046 Uiso 1 1 calc R U . . .
H44B H 0.684794 0.830036 0.491470 0.046 Uiso 1 1 calc R U . . .
C45 C -0.0811(4) 1.2025(3) 0.66587(12) 0.0403(9) Uani 1 1 d . . . . .
H45A H -0.111986 1.143648 0.668488 0.048 Uiso 1 1 calc R U . . .
H45B H -0.163730 1.236259 0.665899 0.048 Uiso 1 1 calc R U . . .
C46 C 0.7347(4) 0.3110(3) 0.38306(11) 0.0386(9) Uani 1 1 d . . . . .
H46A H 0.659971 0.350790 0.382708 0.046 Uiso 1 1 calc R U . . .
H46B H 0.692071 0.254487 0.385430 0.046 Uiso 1 1 calc R U . . .
C47 C 0.7552(4) 0.3520(3) 0.46284(11) 0.0361(8) Uani 1 1 d . . . . .
H47A H 0.711954 0.295717 0.465376 0.043 Uiso 1 1 calc R U . . .
H47B H 0.680850 0.391906 0.462109 0.043 Uiso 1 1 calc R U . . .
C48 C 0.8091(4) 0.3031(3) 0.34135(11) 0.0407(9) Uani 1 1 d . . . . .
H48A H 0.853250 0.359428 0.339205 0.049 Uiso 1 1 calc R U . . .
H48B H 0.882663 0.262516 0.341467 0.049 Uiso 1 1 calc R U . . .
C49 C 0.3827(4) 0.4621(3) 0.66256(11) 0.0367(8) Uani 1 1 d . . . . .
H49A H 0.457506 0.422497 0.663322 0.044 Uiso 1 1 calc R U . . .
H49B H 0.425387 0.519174 0.661231 0.044 Uiso 1 1 calc R U . . .
C50 C 0.5733(4) 0.9729(3) 0.69099(11) 0.0388(9) Uani 1 1 d . . . . .
H50A H 0.525651 0.918795 0.694975 0.047 Uiso 1 1 calc R U . . .
H50B H 0.502569 1.014599 0.688939 0.047 Uiso 1 1 calc R U . . .
C51 C 0.8498(4) 0.3846(3) 0.50164(11) 0.0355(8) Uani 1 1 d . . . . .
H51A H 0.892502 0.441164 0.499275 0.043 Uiso 1 1 calc R U . . .
H51B H 0.924444 0.344963 0.502360 0.043 Uiso 1 1 calc R U . . .
C52 C 0.6497(4) 0.9571(3) 0.65013(11) 0.0385(8) Uani 1 1 d . . . . .
H52A H 0.718017 0.913787 0.651887 0.046 Uiso 1 1 calc R U . . .
H52B H 0.700628 1.010685 0.646837 0.046 Uiso 1 1 calc R U . . .
C53 C 0.5377(4) 0.8847(3) 0.53148(11) 0.0390(9) Uani 1 1 d . . . . .
H53A H 0.468023 0.927536 0.530521 0.047 Uiso 1 1 calc R U . . .
H53B H 0.488460 0.829951 0.533764 0.047 Uiso 1 1 calc R U . . .
C54 C 0.3309(4) 0.3421(3) 0.42251(11) 0.0355(8) Uani 1 1 d . . . . .
H54A H 0.404245 0.301369 0.422851 0.043 Uiso 1 1 calc R U . . .
H54B H 0.375223 0.398167 0.420058 0.043 Uiso 1 1 calc R U . . .
C55 C 0.2340(4) 0.3110(3) 0.38431(11) 0.0382(8) Uani 1 1 d . . . . .
H55A H 0.159457 0.350986 0.384441 0.046 Uiso 1 1 calc R U . . .
H55B H 0.191260 0.254364 0.386581 0.046 Uiso 1 1 calc R U . . .
C56 C 0.5550(4) 0.9264(3) 0.61126(11) 0.0396(9) Uani 1 1 d . . . . .
H56A H 0.506405 0.871767 0.614059 0.047 Uiso 1 1 calc R U . . .
H56B H 0.484813 0.968776 0.609917 0.047 Uiso 1 1 calc R U . . .
C57 C 0.5214(4) 0.8446(3) 0.45142(11) 0.0387(8) Uani 1 1 d . . . . .
H57A H 0.470960 0.790241 0.453641 0.046 Uiso 1 1 calc R U . . .
H57B H 0.452754 0.887988 0.450207 0.046 Uiso 1 1 calc R U . . .
C58 C -0.0118(4) 1.2001(3) 0.62433(12) 0.0412(9) Uani 1 1 d . . . . .
H58A H 0.069948 1.165591 0.624335 0.049 Uiso 1 1 calc R U . . .
H58B H 0.021040 1.258912 0.622220 0.049 Uiso 1 1 calc R U . . .
C59 C -0.0483(4) 1.2358(3) 0.74618(12) 0.0392(9) Uani 1 1 d . . . . .
H59A H -0.137128 1.263460 0.748215 0.047 Uiso 1 1 calc R U . . .
H59B H -0.066167 1.175086 0.748414 0.047 Uiso 1 1 calc R U . . .
C60 C 0.3066(4) 0.3037(3) 0.34249(11) 0.0402(9) Uani 1 1 d . . . . .
H60A H 0.349289 0.360235 0.340120 0.048 Uiso 1 1 calc R U . . .
H60B H 0.381005 0.263530 0.342243 0.048 Uiso 1 1 calc R U . . .
C61 C 0.6691(4) 1.0069(3) 0.72915(12) 0.0413(9) Uani 1 1 d . . . . .
H61A H 0.723959 1.057540 0.723782 0.050 Uiso 1 1 calc R U . . .
H61B H 0.733860 0.962573 0.732707 0.050 Uiso 1 1 calc R U . . .
C62 C 0.6322(4) 0.9136(3) 0.57045(11) 0.0384(8) Uani 1 1 d . . . . .
H62A H 0.701091 0.870332 0.571589 0.046 Uiso 1 1 calc R U . . .
H62B H 0.682424 0.967895 0.567963 0.046 Uiso 1 1 calc R U . . .
C63 C -0.1022(4) 1.1636(3) 0.58570(12) 0.0434(9) Uani 1 1 d . . . . .
H63A H -0.138787 1.105780 0.588291 0.052 Uiso 1 1 calc R U . . .
H63B H -0.181438 1.199844 0.584759 0.052 Uiso 1 1 calc R U . . .
C64 C 0.5083(4) 0.8037(3) 0.37121(11) 0.0389(9) Uani 1 1 d . . . . .
H64A H 0.457201 0.749494 0.373361 0.047 Uiso 1 1 calc R U . . .
H64B H 0.440149 0.847167 0.369635 0.047 Uiso 1 1 calc R U . . .
C65 C -0.1479(4) 1.1554(3) 0.89036(13) 0.0414(9) Uani 1 1 d . . . . .
H65 H -0.226331 1.156619 0.872840 0.050 Uiso 1 1 calc R U . . .
C66 C 0.5932(4) 1.0320(3) 0.77016(12) 0.0409(9) Uani 1 1 d . . . . .
H66A H 0.660942 1.059252 0.791933 0.049 Uiso 1 1 calc R U . . .
H66B H 0.525815 1.074766 0.766361 0.049 Uiso 1 1 calc R U . . .
C67 C 0.6007(4) 0.8323(3) 0.41084(12) 0.0398(9) Uani 1 1 d . . . . .
H67A H 0.669467 0.789122 0.412201 0.048 Uiso 1 1 calc R U . . .
H67B H 0.651130 0.886772 0.408744 0.048 Uiso 1 1 calc R U . . .
C68 C -0.0281(4) 1.1579(3) 0.54472(12) 0.0419(9) Uani 1 1 d . . . . .
H68A H 0.009322 1.215647 0.542349 0.050 Uiso 1 1 calc R U . . .
H68B H 0.050732 1.121295 0.545664 0.050 Uiso 1 1 calc R U . . .
C69 C 0.5882(5) 0.7908(3) 0.33113(12) 0.0449(10) Uani 1 1 d . . . . .
H69A H 0.657653 0.748217 0.332953 0.054 Uiso 1 1 calc R U . . .
H69B H 0.637877 0.845347 0.328722 0.054 Uiso 1 1 calc R U . . .
C70 C 0.0489(5) 1.2792(3) 0.78244(12) 0.0441(10) Uani 1 1 d . . . . .
H70A H 0.059981 1.340846 0.781223 0.053 Uiso 1 1 calc R U . . .
H70B H 0.140324 1.255257 0.778533 0.053 Uiso 1 1 calc R U . . .
C71 C 0.0117(4) 1.2410(3) 0.70363(12) 0.0420(9) Uani 1 1 d . . . . .
H71A H 0.033998 1.301790 0.702370 0.050 Uiso 1 1 calc R U . . .
H71B H 0.099014 1.211582 0.701628 0.050 Uiso 1 1 calc R U . . .
C72 C -0.1172(4) 1.1223(3) 0.50583(12) 0.0437(9) Uani 1 1 d . . . . .
H72A H -0.195852 1.158998 0.504834 0.052 Uiso 1 1 calc R U . . .
H72B H -0.154877 1.064605 0.508243 0.052 Uiso 1 1 calc R U . . .
C73 C -0.0427(4) 1.1163(3) 0.46485(12) 0.0437(9) Uani 1 1 d . . . . .
H73A H -0.005676 1.174114 0.462361 0.052 Uiso 1 1 calc R U . . .
H73B H 0.036320 1.080011 0.465952 0.052 Uiso 1 1 calc R U . . .
C74 C -0.0023(5) 1.1749(3) 0.83151(12) 0.0472(10) Uani 1 1 d . . . . .
H74A H -0.079416 1.143205 0.814396 0.057 Uiso 1 1 calc R U . . .
H74B H 0.083965 1.149604 0.821539 0.057 Uiso 1 1 calc R U . . .
C75 C -0.1315(4) 1.0801(3) 0.42587(12) 0.0431(9) Uani 1 1 d . . . . .
H75A H -0.169525 1.022625 0.428506 0.052 Uiso 1 1 calc R U . . .
H75B H -0.209945 1.116860 0.424576 0.052 Uiso 1 1 calc R U . . .
C76 C -0.0568(4) 1.0732(3) 0.38515(13) 0.0459(10) Uani 1 1 d . . . . .
H76A H 0.022079 1.036870 0.386596 0.055 Uiso 1 1 calc R U . . .
H76B H -0.019201 1.130823 0.382511 0.055 Uiso 1 1 calc R U . . .
C77 C -0.1443(4) 1.0366(3) 0.34592(12) 0.0434(9) Uani 1 1 d . . . . .
H77A H -0.181378 0.978828 0.348494 0.052 Uiso 1 1 calc R U . . .
H77B H -0.223407 1.072718 0.344568 0.052 Uiso 1 1 calc R U . . .
C78 C 0.7136(5) 0.2728(3) 0.30300(12) 0.0494(11) Uani 1 1 d . . . . .
H78A H 0.639004 0.312816 0.303119 0.059 Uiso 1 1 calc R U . . .
H78B H 0.670857 0.215992 0.304827 0.059 Uiso 1 1 calc R U . . .
C79 C 0.2079(5) 0.2725(3) 0.30460(12) 0.0507(11) Uani 1 1 d . . . . .
H79A H 0.168935 0.214675 0.306284 0.061 Uiso 1 1 calc R U . . .
H79B H 0.130849 0.310929 0.305703 0.061 Uiso 1 1 calc R U . . .
C80 C 0.4966(5) 0.7605(3) 0.29149(13) 0.0570(12) Uani 1 1 d . . . . .
H80A H 0.553899 0.755435 0.267306 0.086 Uiso 1 1 calc R U . . .
H80B H 0.427224 0.802149 0.289382 0.086 Uiso 1 1 calc R U . . .
H80C H 0.450989 0.704924 0.292799 0.086 Uiso 1 1 calc R U . . .
C81 C -0.0698(5) 1.0301(3) 0.30517(14) 0.0532(11) Uani 1 1 d . . . . .
H81A H -0.035054 1.088071 0.302160 0.064 Uiso 1 1 calc R U . . .
H81B H 0.010880 0.995294 0.306782 0.064 Uiso 1 1 calc R U . . .
C82 C -0.1561(5) 0.9915(4) 0.26656(14) 0.0614(13) Uani 1 1 d . . . . .
H82A H -0.101277 0.992506 0.242164 0.092 Uiso 1 1 calc R U . . .
H82B H -0.237244 1.024699 0.264698 0.092 Uiso 1 1 calc R U . . .
H82C H -0.185287 0.932354 0.268044 0.092 Uiso 1 1 calc R U . . .
C83 C 0.7877(6) 0.2668(4) 0.26175(13) 0.0638(14) Uani 1 1 d . . . . .
H83A H 0.720867 0.249079 0.238792 0.096 Uiso 1 1 calc R U . . .
H83B H 0.858246 0.224836 0.260637 0.096 Uiso 1 1 calc R U . . .
H83C H 0.830876 0.322698 0.259709 0.096 Uiso 1 1 calc R U . . .
C84 C 0.2774(6) 0.2695(4) 0.26294(14) 0.0668(14) Uani 1 1 d . . . . .
H84A H 0.210644 0.247086 0.240471 0.100 Uiso 1 1 calc R U . . .
H84B H 0.354751 0.232246 0.261705 0.100 Uiso 1 1 calc R U . . .
H84C H 0.310839 0.327123 0.260158 0.100 Uiso 1 1 calc R U . . .

loop_
_atom_site_aniso_label
_atom_site_aniso_U_11
_atom_site_aniso_U_22
_atom_site_aniso_U_33
_atom_site_aniso_U_23
_atom_site_aniso_U_13
_atom_site_aniso_U_12
Br1 0.02677(18) 0.03218(18) 0.03442(18) 0.00416(14) -0.00472(14) -0.00111(14)
Br2 0.02853(18) 0.0394(2) 0.02811(17) 0.00039(14) -0.00039(13) 0.00517(15)
Br3 0.02358(18) 0.02861(18) 0.0499(2) 0.00790(15) -0.00082(15) 0.00075(14)
Br4 0.02708(19) 0.03098(19) 0.0520(2) 0.00562(16) 0.00313(16) 0.00533(14)
Br5 0.0295(2) 0.0339(2) 0.0591(3) 0.01131(18) 0.00029(17) 0.00686(15)
Br6 0.0524(3) 0.0344(2) 0.0428(2) 0.01569(17) -0.00970(18) -0.00344(17)
Br7 0.0288(2) 0.0445(2) 0.0683(3) 0.0275(2) -0.00426(18) -0.00401(17)
Mn1 0.0239(3) 0.0267(3) 0.0288(3) 0.0045(2) -0.0004(2) 0.0022(2)
Mn2 0.0328(3) 0.0334(3) 0.0284(3) 0.0065(2) -0.0015(2) 0.0065(2)
Br8 0.2491(12) 0.1372(7) 0.0255(3) 0.0130(3) 0.0039(4) 0.0700(8)
N00B 0.0259(14) 0.0352(15) 0.0205(13) 0.0065(11) 0.0030(11) -0.0001(12)
N00C 0.0254(14) 0.0280(14) 0.0272(14) 0.0032(11) -0.0010(11) 0.0001(11)
N00D 0.0317(16) 0.0332(15) 0.0229(13) 0.0071(11) 0.0004(11) -0.0024(12)
N00E 0.050(2) 0.0300(15) 0.0283(15) 0.0068(12) -0.0003(13) 0.0021(13)
C1 0.0345(19) 0.0331(18) 0.0283(17) 0.0092(14) 0.0012(14) 0.0080(15)
C2 0.0307(18) 0.0314(18) 0.0323(18) 0.0080(14) 0.0000(14) 0.0020(14)
C3 0.0273(18) 0.0365(19) 0.0359(19) 0.0054(15) -0.0023(14) -0.0014(15)
C4 0.0316(18) 0.0353(18) 0.0274(17) 0.0055(14) -0.0021(14) 0.0023(14)
C5 0.0221(17) 0.0355(18) 0.0328(18) 0.0061(14) -0.0003(13) 0.0032(14)
C6 0.046(2) 0.0335(19) 0.0303(18) 0.0013(15) -0.0005(16) 0.0068(16)
C7 0.0326(19) 0.0310(18) 0.0288(17) 0.0035(14) 0.0029(14) 0.0053(14)
C8 0.0292(18) 0.0379(19) 0.0234(16) 0.0033(14) -0.0004(13) -0.0036(14)
C9 0.0290(18) 0.047(2) 0.0267(17) 0.0088(15) -0.0030(14) -0.0021(16)
C10 0.0305(19) 0.048(2) 0.0260(17) 0.0077(15) -0.0025(14) -0.0043(16)
C11 0.0323(19) 0.042(2) 0.0238(16) 0.0056(14) 0.0001(14) -0.0042(15)
C12 0.038(2) 0.040(2) 0.0283(18) 0.0024(15) -0.0040(15) 0.0008(16)
C13 0.036(2) 0.0286(17) 0.0324(18) 0.0046(14) 0.0064(15) -0.0064(15)
C14 0.0319(19) 0.040(2) 0.0322(18) 0.0095(15) -0.0041(14) 0.0061(15)
C15 0.0303(19) 0.042(2) 0.0264(17) 0.0059(15) -0.0003(14) -0.0033(15)
C16 0.0318(19) 0.049(2) 0.0242(17) 0.0067(15) -0.0017(14) -0.0047(16)
C17 0.038(2) 0.047(2) 0.0284(18) 0.0100(16) -0.0051(15) 0.0000(17)
C18 0.038(2) 0.042(2) 0.0278(18) 0.0046(15) -0.0003(15) 0.0033(16)
C19 0.044(2) 0.038(2) 0.0290(18) 0.0055(15) 0.0030(15) 0.0001(16)
C20 0.0217(17) 0.0304(18) 0.044(2) 0.0078(15) -0.0043(14) -0.0026(13)
C21 0.0302(19) 0.050(2) 0.0246(17) 0.0085(15) -0.0014(14) -0.0071(16)
C22 0.0322(19) 0.042(2) 0.0363(19) 0.0152(16) 0.0038(15) 0.0060(16)
C23 0.034(2) 0.047(2) 0.0270(18) 0.0048(15) -0.0032(14) -0.0109(16)
C24 0.0297(19) 0.0253(17) 0.047(2) 0.0049(15) 0.0093(15) 0.0003(14)
C25 0.056(3) 0.045(2) 0.0266(18) 0.0052(16) -0.0013(17) -0.0072(19)
C26 0.037(2) 0.038(2) 0.0278(17) 0.0033(15) -0.0033(14) 0.0023(16)
C27 0.0308(19) 0.050(2) 0.0243(17) 0.0065(15) 0.0002(14) -0.0060(16)
C28 0.0292(19) 0.0355(19) 0.039(2) 0.0046(15) 0.0042(15) -0.0028(15)
C29 0.0314(19) 0.047(2) 0.0285(18) 0.0057(15) -0.0015(14) -0.0064(16)
C30 0.0305(19) 0.049(2) 0.0231(17) 0.0071(15) -0.0033(14) -0.0048(16)
C31 0.035(2) 0.048(2) 0.0270(18) 0.0061(15) -0.0009(15) -0.0071(17)
C32 0.0255(19) 0.055(2) 0.051(2) 0.0169(19) 0.0046(16) 0.0070(17)
C33 0.033(2) 0.058(2) 0.0267(18) 0.0055(16) -0.0005(15) -0.0105(17)
C34 0.035(2) 0.047(2) 0.0261(17) 0.0044(15) -0.0020(14) -0.0111(16)
C35 0.0314(19) 0.050(2) 0.0273(18) 0.0067(16) -0.0010(14) -0.0039(16)
C36 0.063(3) 0.033(2) 0.036(2) 0.0005(16) 0.0028(18) 0.0045(18)
C37 0.0301(19) 0.048(2) 0.0232(16) 0.0068(15) 0.0011(14) -0.0054(16)
C38 0.032(2) 0.048(2) 0.0281(18) 0.0057(16) 0.0001(14) -0.0051(16)
C39 0.062(3) 0.034(2) 0.034(2) 0.0065(16) -0.0056(18) -0.0027(18)
C40 0.032(2) 0.049(2) 0.0287(18) 0.0058(16) 0.0013(14) -0.0046(16)
C41 0.031(2) 0.056(2) 0.0266(18) 0.0042(16) -0.0043(14) -0.0091(17)
C42 0.034(2) 0.048(2) 0.0261(17) 0.0053(15) 0.0008(14) -0.0057(16)
C43 0.050(2) 0.037(2) 0.036(2) 0.0115(16) 0.0061(17) 0.0093(17)
C44 0.038(2) 0.046(2) 0.0313(19) 0.0089(16) -0.0001(15) -0.0028(17)
C45 0.038(2) 0.050(2) 0.034(2) 0.0139(17) -0.0028(16) -0.0079(17)
C46 0.036(2) 0.051(2) 0.0274(18) 0.0062(16) 0.0011(15) -0.0068(17)
C47 0.0316(19) 0.052(2) 0.0237(17) 0.0064(15) 0.0008(14) -0.0059(16)
C48 0.042(2) 0.051(2) 0.0282(18) 0.0067(16) 0.0045(16) -0.0046(18)
C49 0.0315(19) 0.049(2) 0.0268(18) 0.0036(15) -0.0017(14) -0.0092(16)
C50 0.034(2) 0.051(2) 0.0302(19) 0.0070(16) 0.0037(15) -0.0031(17)
C51 0.0328(19) 0.048(2) 0.0254(17) 0.0075(15) -0.0006(14) -0.0053(16)
C52 0.035(2) 0.048(2) 0.0320(19) 0.0066(16) 0.0037(15) -0.0030(17)
C53 0.036(2) 0.048(2) 0.0314(19) 0.0052(16) -0.0005(15) -0.0041(17)
C54 0.0328(19) 0.046(2) 0.0271(17) 0.0060(15) 0.0004(14) -0.0058(16)
C55 0.035(2) 0.051(2) 0.0274(18) 0.0061(16) 0.0018(15) -0.0050(17)
C56 0.037(2) 0.050(2) 0.0315(19) 0.0064(16) 0.0026(15) -0.0035(17)
C57 0.034(2) 0.051(2) 0.0308(19) 0.0054(16) -0.0005(15) -0.0040(17)
C58 0.037(2) 0.051(2) 0.036(2) 0.0106(17) -0.0016(16) -0.0076(18)
C59 0.043(2) 0.043(2) 0.0328(19) 0.0133(16) -0.0045(16) -0.0055(17)
C60 0.041(2) 0.051(2) 0.0274(18) 0.0049(16) 0.0052(15) -0.0014(18)
C61 0.035(2) 0.054(2) 0.034(2) 0.0060(17) 0.0043(16) -0.0059(18)
C62 0.037(2) 0.047(2) 0.0298(18) 0.0052(16) 0.0010(15) -0.0034(17)
C63 0.037(2) 0.058(3) 0.036(2) 0.0134(18) -0.0035(16) -0.0085(18)
C64 0.038(2) 0.048(2) 0.0302(19) 0.0088(16) -0.0029(15) -0.0082(17)
C65 0.032(2) 0.048(2) 0.046(2) 0.0133(18) -0.0076(16) 0.0036(17)
C66 0.046(2) 0.043(2) 0.0315(19) 0.0020(16) 0.0008(16) -0.0012(18)
C67 0.039(2) 0.048(2) 0.0313(19) 0.0078(16) -0.0015(16) -0.0046(17)
C68 0.036(2) 0.053(2) 0.036(2) 0.0075(17) -0.0019(16) -0.0069(18)
C69 0.048(2) 0.056(3) 0.0306(19) 0.0098(18) 0.0017(17) -0.009(2)
C70 0.055(3) 0.041(2) 0.037(2) 0.0137(17) -0.0066(18) -0.0129(19)
C71 0.042(2) 0.048(2) 0.036(2) 0.0125(17) -0.0016(17) -0.0076(18)
C72 0.039(2) 0.055(2) 0.037(2) 0.0107(18) -0.0039(17) -0.0101(18)
C73 0.036(2) 0.056(3) 0.038(2) 0.0062(18) 0.0006(16) -0.0044(18)
C74 0.077(3) 0.035(2) 0.0293(19) 0.0069(16) -0.0003(19) -0.004(2)
C75 0.036(2) 0.057(3) 0.036(2) 0.0102(18) -0.0012(16) -0.0082(18)
C76 0.039(2) 0.059(3) 0.038(2) 0.0049(19) 0.0030(17) -0.0049(19)
C77 0.037(2) 0.056(3) 0.036(2) 0.0056(18) -0.0007(16) -0.0042(18)
C78 0.052(3) 0.062(3) 0.030(2) 0.0017(18) -0.0015(18) -0.008(2)
C79 0.059(3) 0.060(3) 0.031(2) 0.0045(19) -0.0006(19) -0.006(2)
C80 0.070(3) 0.072(3) 0.027(2) 0.008(2) -0.003(2) -0.011(3)
C81 0.048(3) 0.067(3) 0.043(2) 0.008(2) 0.0082(19) 0.000(2)
C82 0.062(3) 0.088(4) 0.035(2) 0.011(2) 0.004(2) 0.010(3)
C83 0.082(4) 0.076(3) 0.029(2) 0.002(2) 0.005(2) -0.006(3)
C84 0.089(4) 0.077(4) 0.031(2) -0.001(2) 0.005(2) -0.004(3)

loop_
_atom_type_symbol
_atom_type_description
_atom_type_scat_dispersion_real
_atom_type_scat_dispersion_imag
_atom_type_scat_source
C C 0.0181 0.0091 'International Tables Vol C Tables 4.2.6.8 and 6.1.1.4'
H H 0.0000 0.0000 'International Tables Vol C Tables 4.2.6.8 and 6.1.1.4'
Br Br -0.6763 1.2805 'International Tables Vol C Tables 4.2.6.8 and 6.1.1.4'
Mn Mn -0.5299 2.8052 'International Tables Vol C Tables 4.2.6.8 and 6.1.1.4'
N N 0.0311 0.0180 'International Tables Vol C Tables 4.2.6.8 and 6.1.1.4'

loop_
_geom_angle_atom_site_label_1
_geom_angle_atom_site_label_2
_geom_angle_atom_site_label_3
_geom_angle
_geom_angle_site_symmetry_1
_geom_angle_site_symmetry_3
_geom_angle_publ_flag
Br1 Mn1 Br2 103.73(2) . . ?
Br4 Mn1 Br1 109.88(2) . . ?
Br4 Mn1 Br2 111.09(2) . . ?
Br6 Mn1 Br1 117.02(2) . . ?
Br6 Mn1 Br2 109.83(2) . . ?
Br6 Mn1 Br4 105.38(2) . . ?
Br3 Mn2 Br5 103.50(2) . . ?
Br3 Mn2 Br7 107.71(2) . . ?
Br7 Mn2 Br5 112.46(3) . . ?
Br8 Mn2 Br3 119.04(3) . . ?
Br8 Mn2 Br5 107.15(3) . . ?
Br8 Mn2 Br7 107.09(4) . . ?
C1 N00B C7 120.7(3) . . ?
C1 N00B C15 119.0(3) . . ?
C7 N00B C15 120.3(3) . . ?
C5 N00C C20 120.4(3) . . ?
C5 N00C C26 118.8(3) . . ?
C20 N00C C26 120.9(3) . . ?
C2 N00D C9 119.5(3) . . ?
C2 N00D C43 120.5(3) . . ?
C43 N00D C9 120.0(3) . . ?
C28 N00E C74 119.3(3) . . ?
C65 N00E C28 120.8(3) . . ?
C65 N00E C74 119.8(4) . . ?
N00B C1 H1 119.9 . . ?
N00B C1 C6 120.3(3) . . ?
C6 C1 H1 119.9 . . ?
N00D C2 H2 119.5 . . ?
N00D C2 C17 120.9(3) . . ?
C17 C2 H2 119.5 . . ?
C22 C3 H3 120.2 . . ?
C28 C3 H3 120.2 . . ?
C28 C3 C22 119.5(3) . . ?
C5 C4 H4 120.5 . . ?
C5 C4 C13 119.1(3) . . ?
C13 C4 H4 120.5 . . ?
N00C C5 C4 121.1(3) . . ?
N00C C5 H5 119.5 . . ?
C4 C5 H5 119.5 . . ?
C1 C6 H6 120.1 . . ?
C12 C6 C1 119.8(3) . . ?
C12 C6 H6 120.1 . . ?
N00B C7 H7 119.9 . . ?
N00B C7 C14 120.3(3) . . ?
C14 C7 H7 119.9 . . ?
H8A C8 H8B 108.1 . . ?
C11 C8 H8A 109.5 . . ?
C11 C8 H8B 109.5 . . ?
C15 C8 H8A 109.5 . . ?
C15 C8 H8B 109.5 . . ?
C15 C8 C11 110.7(3) . . ?
N00D C9 H9A 109.1 . . ?
N00D C9 H9B 109.1 . . ?
N00D C9 C34 112.5(3) . . ?
H9A C9 H9B 107.8 . . ?
C34 C9 H9A 109.1 . . ?
C34 C9 H9B 109.1 . . ?
H10A C10 H10B 107.7 . . ?
C11 C10 H10A 108.9 . . ?
C11 C10 H10B 108.9 . . ?
C16 C10 H10A 108.9 . . ?
C16 C10 H10B 108.9 . . ?
C16 C10 C11 113.2(3) . . ?
C8 C11 H11A 108.8 . . ?
C8 C11 H11B 108.8 . . ?
C10 C11 C8 113.7(3) . . ?
C10 C11 H11A 108.8 . . ?
C10 C11 H11B 108.8 . . ?
H11A C11 H11B 107.7 . . ?
C6 C12 H12 120.4 . . ?
C6 C12 C14 119.3(3) . . ?
C14 C12 H12 120.4 . . ?
C4 C13 H13 120.4 . . ?
C4 C13 C24 119.3(3) . . ?
C24 C13 H13 120.4 . . ?
C7 C14 C12 119.7(3) . . ?
C7 C14 H14 120.2 . . ?
C12 C14 H14 120.2 . . ?
N00B C15 C8 112.9(3) . . ?
N00B C15 H15A 109.0 . . ?
N00B C15 H15B 109.0 . . ?
C8 C15 H15A 109.0 . . ?
C8 C15 H15B 109.0 . . ?
H15A C15 H15B 107.8 . . ?
C10 C16 H16A 108.6 . . ?
C10 C16 H16B 108.6 . . ?
C10 C16 C30 114.7(3) . . ?
H16A C16 H16B 107.6 . . ?
C30 C16 H16A 108.6 . . ?
C30 C16 H16B 108.6 . . ?
C2 C17 H17 120.4 . . ?
C2 C17 C25 119.2(4) . . ?
C25 C17 H17 120.4 . . ?
H18A C18 H18B 107.9 . . ?
C19 C18 H18A 109.2 . . ?
C19 C18 H18B 109.2 . . ?
C66 C18 H18A 109.2 . . ?
C66 C18 H18B 109.2 . . ?
C66 C18 C19 112.1(3) . . ?
C18 C19 H19A 109.4 . . ?
C18 C19 H19B 109.4 . . ?
H19A C19 H19B 108.0 . . ?
C26 C19 C18 111.0(3) . . ?
C26 C19 H19A 109.4 . . ?
C26 C19 H19B 109.4 . . ?
N00C C20 H20 119.8 . . ?
N00C C20 C24 120.4(3) . . ?
C24 C20 H20 119.8 . . ?
H21A C21 H21B 107.6 . . ?
C30 C21 H21A 108.7 . . ?
C30 C21 H21B 108.7 . . ?
C37 C21 H21A 108.7 . . ?
C37 C21 H21B 108.7 . . ?
C37 C21 C30 114.4(3) . . ?
C3 C22 H22 120.4 . . ?
C3 C22 C32 119.3(4) . . ?
C32 C22 H22 120.4 . . ?
H23A C23 H23B 107.7 . . ?
C33 C23 H23A 108.9 . . ?
C33 C23 H23B 108.9 . . ?
C34 C23 H23A 108.9 . . ?
C34 C23 H23B 108.9 . . ?
C34 C23 C33 113.4(3) . . ?
C13 C24 H24 120.1 . . ?
C20 C24 C13 119.7(3) . . ?
C20 C24 H24 120.1 . . ?
C17 C25 H25 120.0 . . ?
C17 C25 C36 119.9(4) . . ?
C36 C25 H25 120.0 . . ?
N00C C26 C19 111.7(3) . . ?
N00C C26 H26A 109.3 . . ?
N00C C26 H26B 109.3 . . ?
C19 C26 H26A 109.3 . . ?
C19 C26 H26B 109.3 . . ?
H26A C26 H26B 107.9 . . ?
H27A C27 H27B 107.6 . . ?
C37 C27 H27A 108.7 . . ?
C37 C27 H27B 108.7 . . ?
C37 C27 C51 114.3(3) . . ?
C51 C27 H27A 108.7 . . ?
C51 C27 H27B 108.7 . . ?
N00E C28 C3 120.6(3) . . ?
N00E C28 H28 119.7 . . ?
C3 C28 H28 119.7 . . ?
H29A C29 H29B 107.7 . . ?
C31 C29 H29A 108.8 . . ?
C31 C29 H29B 108.8 . . ?
C31 C29 C35 113.7(3) . . ?
C35 C29 H29A 108.8 . . ?
C35 C29 H29B 108.8 . . ?
C16 C30 C21 113.3(3) . . ?
C16 C30 H30A 108.9 . . ?
C16 C30 H30B 108.9 . . ?
C21 C30 H30A 108.9 . . ?
C21 C30 H30B 108.9 . . ?
H30A C30 H30B 107.7 . . ?
C29 C31 H31A 108.6 . . ?
C29 C31 H31B 108.6 . . ?
C29 C31 C49 114.5(3) . . ?
H31A C31 H31B 107.6 . . ?
C49 C31 H31A 108.6 . . ?
C49 C31 H31B 108.6 . . ?
C22 C32 H32 120.2 . . ?
C65 C32 C22 119.6(4) . . ?
C65 C32 H32 120.2 . . ?
C23 C33 H33A 109.1 . . ?
C23 C33 H33B 109.1 . . ?
H33A C33 H33B 107.8 . . ?
C41 C33 C23 112.6(3) . . ?
C41 C33 H33A 109.1 . . ?
C41 C33 H33B 109.1 . . ?
C9 C34 C23 110.7(3) . . ?
C9 C34 H34A 109.5 . . ?
C9 C34 H34B 109.5 . . ?
C23 C34 H34A 109.5 . . ?
C23 C34 H34B 109.5 . . ?
H34A C34 H34B 108.1 . . ?
C29 C35 H35A 108.7 . . ?
C29 C35 H35B 108.7 . . ?
C29 C35 C40 114.2(3) . . ?
H35A C35 H35B 107.6 . . ?
C40 C35 H35A 108.7 . . ?
C40 C35 H35B 108.7 . . ?
C25 C36 H36 120.6 . . ?
C25 C36 C43 118.8(4) . . ?
C43 C36 H36 120.6 . . ?
C21 C37 H37A 108.9 . . ?
C21 C37 H37B 108.9 . . ?
C27 C37 C21 113.4(3) . . ?
C27 C37 H37A 108.9 . . ?
C27 C37 H37B 108.9 . . ?
H37A C37 H37B 107.7 . . ?
H38A C38 H38B 107.6 . . ?
C40 C38 H38A 108.7 . . ?
C40 C38 H38B 108.7 . . ?
C54 C38 H38A 108.7 . . ?
C54 C38 H38B 108.7 . . ?
C54 C38 C40 114.1(3) . . ?
H39A C39 H39B 108.1 . . ?
C70 C39 H39A 109.5 . . ?
C70 C39 H39B 109.5 . . ?
C74 C39 H39A 109.5 . . ?
C74 C39 H39B 109.5 . . ?
C74 C39 C70 110.9(3) . . ?
C35 C40 C38 113.4(3) . . ?
C35 C40 H40A 108.9 . . ?
C35 C40 H40B 108.9 . . ?
C38 C40 H40A 108.9 . . ?
C38 C40 H40B 108.9 . . ?
H40A C40 H40B 107.7 . . ?
C33 C41 H41A 108.7 . . ?
C33 C41 H41B 108.7 . . ?
H41A C41 H41B 107.6 . . ?
C49 C41 C33 114.2(3) . . ?
C49 C41 H41A 108.7 . . ?
C49 C41 H41B 108.7 . . ?
H42A C42 H42B 107.7 . . ?
C46 C42 H42A 108.8 . . ?
C46 C42 H42B 108.8 . . ?
C47 C42 H42A 108.8 . . ?
C47 C42 H42B 108.8 . . ?
C47 C42 C46 114.0(3) . . ?
N00D C43 C36 120.7(4) . . ?
N00D C43 H43 119.7 . . ?
C36 C43 H43 119.7 . . ?
H44A C44 H44B 107.6 . . ?
C53 C44 H44A 108.7 . . ?
C53 C44 H44B 108.7 . . ?
C57 C44 H44A 108.7 . . ?
C57 C44 H44B 108.7 . . ?
C57 C44 C53 114.1(3) . . ?
H45A C45 H45B 107.6 . . ?
C58 C45 H45A 108.7 . . ?
C58 C45 H45B 108.7 . . ?
C58 C45 C71 114.2(3) . . ?
C71 C45 H45A 108.7 . . ?
C71 C45 H45B 108.7 . . ?
C42 C46 H46A 108.7 . . ?
C42 C46 H46B 108.7 . . ?
C42 C46 C48 114.2(3) . . ?
H46A C46 H46B 107.6 . . ?
C48 C46 H46A 108.7 . . ?
C48 C46 H46B 108.7 . . ?
C42 C47 H47A 108.7 . . ?
C42 C47 H47B 108.7 . . ?
C42 C47 C51 114.3(3) . . ?
H47A C47 H47B 107.6 . . ?
C51 C47 H47A 108.7 . . ?
C51 C47 H47B 108.7 . . ?
C46 C48 H48A 108.7 . . ?
C46 C48 H48B 108.7 . . ?
H48A C48 H48B 107.6 . . ?
C78 C48 C46 114.1(3) . . ?
C78 C48 H48A 108.7 . . ?
C78 C48 H48B 108.7 . . ?
C31 C49 H49A 109.0 . . ?
C31 C49 H49B 109.0 . . ?
C41 C49 C31 113.1(3) . . ?
C41 C49 H49A 109.0 . . ?
C41 C49 H49B 109.0 . . ?
H49A C49 H49B 107.8 . . ?
H50A C50 H50B 107.7 . . ?
C52 C50 H50A 108.9 . . ?
C52 C50 H50B 108.9 . . ?
C52 C50 C61 113.5(3) . . ?
C61 C50 H50A 108.9 . . ?
C61 C50 H50B 108.9 . . ?
C27 C51 H51A 108.8 . . ?
C27 C51 H51B 108.8 . . ?
C47 C51 C27 113.7(3) . . ?
C47 C51 H51A 108.8 . . ?
C47 C51 H51B 108.8 . . ?
H51A C51 H51B 107.7 . . ?
C50 C52 H52A 108.7 . . ?
C50 C52 H52B 108.7 . . ?
C50 C52 C56 114.4(3) . . ?
H52A C52 H52B 107.6 . . ?
C56 C52 H52A 108.7 . . ?
C56 C52 H52B 108.7 . . ?
C44 C53 H53A 108.8 . . ?
C44 C53 H53B 108.8 . . ?
H53A C53 H53B 107.7 . . ?
C62 C53 C44 113.9(3) . . ?
C62 C53 H53A 108.8 . . ?
C62 C53 H53B 108.8 . . ?
C38 C54 H54A 108.9 . . ?
C38 C54 H54B 108.9 . . ?
C38 C54 C55 113.3(3) . . ?
H54A C54 H54B 107.7 . . ?
C55 C54 H54A 108.9 . . ?
C55 C54 H54B 108.9 . . ?
C54 C55 H55A 108.7 . . ?
C54 C55 H55B 108.7 . . ?
C54 C55 C60 114.1(3) . . ?
H55A C55 H55B 107.6 . . ?
C60 C55 H55A 108.7 . . ?
C60 C55 H55B 108.7 . . ?
C52 C56 H56A 108.8 . . ?
C52 C56 H56B 108.8 . . ?
H56A C56 H56B 107.7 . . ?
C62 C56 C52 113.8(3) . . ?
C62 C56 H56A 108.8 . . ?
C62 C56 H56B 108.8 . . ?
C44 C57 H57A 108.9 . . ?
C44 C57 H57B 108.9 . . ?
H57A C57 H57B 107.7 . . ?
C67 C57 C44 113.5(3) . . ?
C67 C57 H57A 108.9 . . ?
C67 C57 H57B 108.9 . . ?
C45 C58 H58A 108.3 . . ?
C45 C58 H58B 108.3 . . ?
C45 C58 C63 115.9(3) . . ?
H58A C58 H58B 107.4 . . ?
C63 C58 H58A 108.3 . . ?
C63 C58 H58B 108.3 . . ?
H59A C59 H59B 107.8 . . ?
C70 C59 H59A 109.1 . . ?
C70 C59 H59B 109.1 . . ?
C70 C59 C71 112.6(3) . . ?
C71 C59 H59A 109.1 . . ?
C71 C59 H59B 109.1 . . ?
C55 C60 H60A 108.9 . . ?
C55 C60 H60B 108.9 . . ?
H60A C60 H60B 107.7 . . ?
C79 C60 C55 113.3(3) . . ?
C79 C60 H60A 108.9 . . ?
C79 C60 H60B 108.9 . . ?
C50 C61 H61A 108.6 . . ?
C50 C61 H61B 108.6 . . ?
C50 C61 C66 114.6(3) . . ?
H61A C61 H61B 107.6 . . ?
C66 C61 H61A 108.6 . . ?
C66 C61 H61B 108.6 . . ?
C53 C62 H62A 108.7 . . ?
C53 C62 H62B 108.7 . . ?
C56 C62 C53 114.0(3) . . ?
C56 C62 H62A 108.7 . . ?
C56 C62 H62B 108.7 . . ?
H62A C62 H62B 107.6 . . ?
C58 C63 H63A 108.6 . . ?
C58 C63 H63B 108.6 . . ?
H63A C63 H63B 107.6 . . ?
C68 C63 C58 114.7(3) . . ?
C68 C63 H63A 108.6 . . ?
C68 C63 H63B 108.6 . . ?
H64A C64 H64B 107.7 . . ?
C67 C64 H64A 108.8 . . ?
C67 C64 H64B 108.8 . . ?
C69 C64 H64A 108.8 . . ?
C69 C64 H64B 108.8 . . ?
C69 C64 C67 114.0(3) . . ?
N00E C65 C32 120.2(4) . . ?
N00E C65 H65 119.9 . . ?
C32 C65 H65 119.9 . . ?
C18 C66 C61 113.9(3) . . ?
C18 C66 H66A 108.8 . . ?
C18 C66 H66B 108.8 . . ?
C61 C66 H66A 108.8 . . ?
C61 C66 H66B 108.8 . . ?
H66A C66 H66B 107.7 . . ?
C57 C67 C64 114.4(3) . . ?
C57 C67 H67A 108.7 . . ?
C57 C67 H67B 108.7 . . ?
C64 C67 H67A 108.7 . . ?
C64 C67 H67B 108.7 . . ?
H67A C67 H67B 107.6 . . ?
C63 C68 H68A 108.4 . . ?
C63 C68 H68B 108.4 . . ?
H68A C68 H68B 107.5 . . ?
C72 C68 C63 115.4(3) . . ?
C72 C68 H68A 108.4 . . ?
C72 C68 H68B 108.4 . . ?
C64 C69 H69A 108.7 . . ?
C64 C69 H69B 108.7 . . ?
C64 C69 C80 114.1(4) . . ?
H69A C69 H69B 107.6 . . ?
C80 C69 H69A 108.7 . . ?
C80 C69 H69B 108.7 . . ?
C39 C70 H70A 108.4 . . ?
C39 C70 H70B 108.4 . . ?
C59 C70 C39 115.6(3) . . ?
C59 C70 H70A 108.4 . . ?
C59 C70 H70B 108.4 . . ?
H70A C70 H70B 107.5 . . ?
C45 C71 C59 116.0(3) . . ?
C45 C71 H71A 108.3 . . ?
C45 C71 H71B 108.3 . . ?
C59 C71 H71A 108.3 . . ?
C59 C71 H71B 108.3 . . ?
H71A C71 H71B 107.4 . . ?
C68 C72 H72A 108.5 . . ?
C68 C72 H72B 108.5 . . ?
C68 C72 C73 115.3(3) . . ?
H72A C72 H72B 107.5 . . ?
C73 C72 H72A 108.5 . . ?
C73 C72 H72B 108.5 . . ?
C72 C73 H73A 108.4 . . ?
C72 C73 H73B 108.4 . . ?
H73A C73 H73B 107.5 . . ?
C75 C73 C72 115.4(3) . . ?
C75 C73 H73A 108.4 . . ?
C75 C73 H73B 108.4 . . ?
N00E C74 C39 112.5(3) . . ?
N00E C74 H74A 109.1 . . ?
N00E C74 H74B 109.1 . . ?
C39 C74 H74A 109.1 . . ?
C39 C74 H74B 109.1 . . ?
H74A C74 H74B 107.8 . . ?
C73 C75 H75A 108.4 . . ?
C73 C75 H75B 108.4 . . ?
H75A C75 H75B 107.5 . . ?
C76 C75 C73 115.3(3) . . ?
C76 C75 H75A 108.4 . . ?
C76 C75 H75B 108.4 . . ?
C75 C76 H76A 108.3 . . ?
C75 C76 H76B 108.3 . . ?
C75 C76 C77 115.8(3) . . ?
H76A C76 H76B 107.4 . . ?
C77 C76 H76A 108.3 . . ?
C77 C76 H76B 108.3 . . ?
C76 C77 H77A 108.3 . . ?
C76 C77 H77B 108.3 . . ?
H77A C77 H77B 107.4 . . ?
C81 C77 C76 115.9(4) . . ?
C81 C77 H77A 108.3 . . ?
C81 C77 H77B 108.3 . . ?
C48 C78 H78A 108.8 . . ?
C48 C78 H78B 108.8 . . ?
C48 C78 C83 113.8(4) . . ?
H78A C78 H78B 107.7 . . ?
C83 C78 H78A 108.8 . . ?
C83 C78 H78B 108.8 . . ?
C60 C79 H79A 108.8 . . ?
C60 C79 H79B 108.8 . . ?
H79A C79 H79B 107.7 . . ?
C84 C79 C60 113.7(4) . . ?
C84 C79 H79A 108.8 . . ?
C84 C79 H79B 108.8 . . ?
C69 C80 H80A 109.5 . . ?
C69 C80 H80B 109.5 . . ?
C69 C80 H80C 109.5 . . ?
H80A C80 H80B 109.5 . . ?
H80A C80 H80C 109.5 . . ?
H80B C80 H80C 109.5 . . ?
C77 C81 H81A 108.4 . . ?
C77 C81 H81B 108.4 . . ?
H81A C81 H81B 107.5 . . ?
C82 C81 C77 115.5(4) . . ?
C82 C81 H81A 108.4 . . ?
C82 C81 H81B 108.4 . . ?
C81 C82 H82A 109.5 . . ?
C81 C82 H82B 109.5 . . ?
C81 C82 H82C 109.5 . . ?
H82A C82 H82B 109.5 . . ?
H82A C82 H82C 109.5 . . ?
H82B C82 H82C 109.5 . . ?
C78 C83 H83A 109.5 . . ?
C78 C83 H83B 109.5 . . ?
C78 C83 H83C 109.5 . . ?
H83A C83 H83B 109.5 . . ?
H83A C83 H83C 109.5 . . ?
H83B C83 H83C 109.5 . . ?
C79 C84 H84A 109.5 . . ?
C79 C84 H84B 109.5 . . ?
C79 C84 H84C 109.5 . . ?
H84A C84 H84B 109.5 . . ?
H84A C84 H84C 109.5 . . ?
H84B C84 H84C 109.5 . . ?

loop_
_geom_bond_atom_site_label_1
_geom_bond_atom_site_label_2
_geom_bond_distance
_geom_bond_site_symmetry_2
_geom_bond_publ_flag
Br1 Mn1 2.5127(6) . ?
Br2 Mn1 2.5402(6) . ?
Br3 Mn2 2.5056(7) . ?
Br4 Mn1 2.5089(6) . ?
Br5 Mn2 2.5325(7) . ?
Br6 Mn1 2.4728(6) . ?
Br7 Mn2 2.5141(7) . ?
Mn2 Br8 2.4411(8) . ?
N00B C1 1.346(4) . ?
N00B C7 1.353(4) . ?
N00B C15 1.491(4) . ?
N00C C5 1.342(4) . ?
N00C C20 1.349(4) . ?
N00C C26 1.487(4) . ?
N00D C2 1.341(4) . ?
N00D C9 1.483(4) . ?
N00D C43 1.345(5) . ?
N00E C28 1.341(5) . ?
N00E C65 1.341(5) . ?
N00E C74 1.475(5) . ?
C1 H1 0.9300 . ?
C1 C6 1.377(5) . ?
C2 H2 0.9300 . ?
C2 C17 1.370(5) . ?
C3 H3 0.9300 . ?
C3 C22 1.368(5) . ?
C3 C28 1.367(5) . ?
C4 H4 0.9300 . ?
C4 C5 1.373(5) . ?
C4 C13 1.379(5) . ?
C5 H5 0.9300 . ?
C6 H6 0.9300 . ?
C6 C12 1.373(5) . ?
C7 H7 0.9300 . ?
C7 C14 1.372(5) . ?
C8 H8A 0.9700 . ?
C8 H8B 0.9700 . ?
C8 C11 1.528(4) . ?
C8 C15 1.512(5) . ?
C9 H9A 0.9700 . ?
C9 H9B 0.9700 . ?
C9 C34 1.510(5) . ?
C10 H10A 0.9700 . ?
C10 H10B 0.9700 . ?
C10 C11 1.528(5) . ?
C10 C16 1.517(5) . ?
C11 H11A 0.9700 . ?
C11 H11B 0.9700 . ?
C12 H12 0.9300 . ?
C12 C14 1.381(5) . ?
C13 H13 0.9300 . ?
C13 C24 1.379(5) . ?
C14 H14 0.9300 . ?
C15 H15A 0.9700 . ?
C15 H15B 0.9700 . ?
C16 H16A 0.9700 . ?
C16 H16B 0.9700 . ?
C16 C30 1.518(5) . ?
C17 H17 0.9300 . ?
C17 C25 1.374(6) . ?
C18 H18A 0.9700 . ?
C18 H18B 0.9700 . ?
C18 C19 1.527(5) . ?
C18 C66 1.523(5) . ?
C19 H19A 0.9700 . ?
C19 H19B 0.9700 . ?
C19 C26 1.513(5) . ?
C20 H20 0.9300 . ?
C20 C24 1.370(5) . ?
C21 H21A 0.9700 . ?
C21 H21B 0.9700 . ?
C21 C30 1.526(5) . ?
C21 C37 1.522(5) . ?
C22 H22 0.9300 . ?
C22 C32 1.377(5) . ?
C23 H23A 0.9700 . ?
C23 H23B 0.9700 . ?
C23 C33 1.523(5) . ?
C23 C34 1.517(5) . ?
C24 H24 0.9300 . ?
C25 H25 0.9300 . ?
C25 C36 1.379(6) . ?
C26 H26A 0.9700 . ?
C26 H26B 0.9700 . ?
C27 H27A 0.9700 . ?
C27 H27B 0.9700 . ?
C27 C37 1.522(5) . ?
C27 C51 1.524(5) . ?
C28 H28 0.9300 . ?
C29 H29A 0.9700 . ?
C29 H29B 0.9700 . ?
C29 C31 1.511(5) . ?
C29 C35 1.519(5) . ?
C30 H30A 0.9700 . ?
C30 H30B 0.9700 . ?
C31 H31A 0.9700 . ?
C31 H31B 0.9700 . ?
C31 C49 1.525(5) . ?
C32 H32 0.9300 . ?
C32 C65 1.368(6) . ?
C33 H33A 0.9700 . ?
C33 H33B 0.9700 . ?
C33 C41 1.522(5) . ?
C34 H34A 0.9700 . ?
C34 H34B 0.9700 . ?
C35 H35A 0.9700 . ?
C35 H35B 0.9700 . ?
C35 C40 1.521(5) . ?
C36 H36 0.9300 . ?
C36 C43 1.379(6) . ?
C37 H37A 0.9700 . ?
C37 H37B 0.9700 . ?
C38 H38A 0.9700 . ?
C38 H38B 0.9700 . ?
C38 C40 1.521(5) . ?
C38 C54 1.517(5) . ?
C39 H39A 0.9700 . ?
C39 H39B 0.9700 . ?
C39 C70 1.521(5) . ?
C39 C74 1.518(5) . ?
C40 H40A 0.9700 . ?
C40 H40B 0.9700 . ?
C41 H41A 0.9700 . ?
C41 H41B 0.9700 . ?
C41 C49 1.520(5) . ?
C42 H42A 0.9700 . ?
C42 H42B 0.9700 . ?
C42 C46 1.521(5) . ?
C42 C47 1.516(5) . ?
C43 H43 0.9300 . ?
C44 H44A 0.9700 . ?
C44 H44B 0.9700 . ?
C44 C53 1.523(5) . ?
C44 C57 1.520(5) . ?
C45 H45A 0.9700 . ?
C45 H45B 0.9700 . ?
C45 C58 1.508(5) . ?
C45 C71 1.508(5) . ?
C46 H46A 0.9700 . ?
C46 H46B 0.9700 . ?
C46 C48 1.529(5) . ?
C47 H47A 0.9700 . ?
C47 H47B 0.9700 . ?
C47 C51 1.524(5) . ?
C48 H48A 0.9700 . ?
C48 H48B 0.9700 . ?
C48 C78 1.512(5) . ?
C49 H49A 0.9700 . ?
C49 H49B 0.9700 . ?
C50 H50A 0.9700 . ?
C50 H50B 0.9700 . ?
C50 C52 1.514(5) . ?
C50 C61 1.519(5) . ?
C51 H51A 0.9700 . ?
C51 H51B 0.9700 . ?
C52 H52A 0.9700 . ?
C52 H52B 0.9700 . ?
C52 C56 1.522(5) . ?
C53 H53A 0.9700 . ?
C53 H53B 0.9700 . ?
C53 C62 1.520(5) . ?
C54 H54A 0.9700 . ?
C54 H54B 0.9700 . ?
C54 C55 1.519(5) . ?
C55 H55A 0.9700 . ?
C55 H55B 0.9700 . ?
C55 C60 1.524(5) . ?
C56 H56A 0.9700 . ?
C56 H56B 0.9700 . ?
C56 C62 1.516(5) . ?
C57 H57A 0.9700 . ?
C57 H57B 0.9700 . ?
C57 C67 1.520(5) . ?
C58 H58A 0.9700 . ?
C58 H58B 0.9700 . ?
C58 C63 1.510(5) . ?
C59 H59A 0.9700 . ?
C59 H59B 0.9700 . ?
C59 C70 1.517(5) . ?
C59 C71 1.517(5) . ?
C60 H60A 0.9700 . ?
C60 H60B 0.9700 . ?
C60 C79 1.521(5) . ?
C61 H61A 0.9700 . ?
C61 H61B 0.9700 . ?
C61 C66 1.528(5) . ?
C62 H62A 0.9700 . ?
C62 H62B 0.9700 . ?
C63 H63A 0.9700 . ?
C63 H63B 0.9700 . ?
C63 C68 1.509(5) . ?
C64 H64A 0.9700 . ?
C64 H64B 0.9700 . ?
C64 C67 1.524(5) . ?
C64 C69 1.509(5) . ?
C65 H65 0.9300 . ?
C66 H66A 0.9700 . ?
C66 H66B 0.9700 . ?
C67 H67A 0.9700 . ?
C67 H67B 0.9700 . ?
C68 H68A 0.9700 . ?
C68 H68B 0.9700 . ?
C68 C72 1.506(5) . ?
C69 H69A 0.9700 . ?
C69 H69B 0.9700 . ?
C69 C80 1.524(6) . ?
C70 H70A 0.9700 . ?
C70 H70B 0.9700 . ?
C71 H71A 0.9700 . ?
C71 H71B 0.9700 . ?
C72 H72A 0.9700 . ?
C72 H72B 0.9700 . ?
C72 C73 1.511(5) . ?
C73 H73A 0.9700 . ?
C73 H73B 0.9700 . ?
C73 C75 1.509(5) . ?
C74 H74A 0.9700 . ?
C74 H74B 0.9700 . ?
C75 H75A 0.9700 . ?
C75 H75B 0.9700 . ?
C75 C76 1.504(5) . ?
C76 H76A 0.9700 . ?
C76 H76B 0.9700 . ?
C76 C77 1.510(5) . ?
C77 H77A 0.9700 . ?
C77 H77B 0.9700 . ?
C77 C81 1.504(6) . ?
C78 H78A 0.9700 . ?
C78 H78B 0.9700 . ?
C78 C83 1.516(6) . ?
C79 H79A 0.9700 . ?
C79 H79B 0.9700 . ?
C79 C84 1.511(6) . ?
C80 H80A 0.9600 . ?
C80 H80B 0.9600 . ?
C80 H80C 0.9600 . ?
C81 H81A 0.9700 . ?
C81 H81B 0.9700 . ?
C81 C82 1.496(6) . ?
C82 H82A 0.9600 . ?
C82 H82B 0.9600 . ?
C82 H82C 0.9600 . ?
C83 H83A 0.9600 . ?
C83 H83B 0.9600 . ?
C83 H83C 0.9600 . ?
C84 H84A 0.9600 . ?
C84 H84B 0.9600 . ?
C84 H84C 0.9600 . ?

loop_
_geom_torsion_atom_site_label_1
_geom_torsion_atom_site_label_2
_geom_torsion_atom_site_label_3
_geom_torsion_atom_site_label_4
_geom_torsion
_geom_torsion_site_symmetry_1
_geom_torsion_site_symmetry_2
_geom_torsion_site_symmetry_3
_geom_torsion_site_symmetry_4
_geom_torsion_publ_flag
N00B C1 C6 C12 1.0(6) . . . . ?
N00B C7 C14 C12 1.4(6) . . . . ?
N00C C20 C24 C13 0.3(5) . . . . ?
N00D C2 C17 C25 -0.5(6) . . . . ?
N00D C9 C34 C23 -175.9(3) . . . . ?
C1 N00B C7 C14 0.2(5) . . . . ?
C1 N00B C15 C8 102.6(4) . . . . ?
C1 C6 C12 C14 0.6(6) . . . . ?
C2 N00D C9 C34 -75.0(4) . . . . ?
C2 N00D C43 C36 -0.6(6) . . . . ?
C2 C17 C25 C36 1.6(6) . . . . ?
C3 C22 C32 C65 0.2(6) . . . . ?
C4 C13 C24 C20 0.3(5) . . . . ?
C5 N00C C20 C24 -1.1(5) . . . . ?
C5 N00C C26 C19 -76.1(4) . . . . ?
C5 C4 C13 C24 -0.1(5) . . . . ?
C6 C12 C14 C7 -1.7(6) . . . . ?
C7 N00B C1 C6 -1.4(5) . . . . ?
C7 N00B C15 C8 -77.6(4) . . . . ?
C9 N00D C2 C17 -179.3(3) . . . . ?
C9 N00D C43 C36 178.7(4) . . . . ?
C10 C16 C30 C21 179.3(3) . . . . ?
C11 C8 C15 N00B -172.9(3) . . . . ?
C11 C10 C16 C30 -177.0(3) . . . . ?
C13 C4 C5 N00C -0.6(5) . . . . ?
C15 N00B C1 C6 178.5(3) . . . . ?
C15 N00B C7 C14 -179.7(3) . . . . ?
C15 C8 C11 C10 179.0(3) . . . . ?
C16 C10 C11 C8 -179.7(3) . . . . ?
C17 C25 C36 C43 -2.2(6) . . . . ?
C18 C19 C26 N00C 164.3(3) . . . . ?
C19 C18 C66 C61 171.1(3) . . . . ?
C20 N00C C5 C4 1.3(5) . . . . ?
C20 N00C C26 C19 103.0(4) . . . . ?
C22 C3 C28 N00E 1.3(6) . . . . ?
C22 C32 C65 N00E 0.2(6) . . . . ?
C23 C33 C41 C49 -177.8(4) . . . . ?
C25 C36 C43 N00D 1.7(6) . . . . ?
C26 N00C C5 C4 -179.6(3) . . . . ?
C26 N00C C20 C24 179.8(3) . . . . ?
C28 N00E C65 C32 0.1(6) . . . . ?
C28 N00E C74 C39 -91.4(5) . . . . ?
C28 C3 C22 C32 -1.0(6) . . . . ?
C29 C31 C49 C41 -178.0(3) . . . . ?
C29 C35 C40 C38 179.7(3) . . . . ?
C30 C21 C37 C27 179.4(3) . . . . ?
C31 C29 C35 C40 -179.9(3) . . . . ?
C33 C23 C34 C9 -179.1(3) . . . . ?
C33 C41 C49 C31 -178.5(4) . . . . ?
C34 C23 C33 C41 -176.4(4) . . . . ?
C35 C29 C31 C49 -179.9(3) . . . . ?
C37 C21 C30 C16 -176.9(3) . . . . ?
C37 C27 C51 C47 -180.0(3) . . . . ?
C38 C54 C55 C60 178.7(3) . . . . ?
C40 C38 C54 C55 -179.9(3) . . . . ?
C42 C46 C48 C78 -178.9(4) . . . . ?
C42 C47 C51 C27 -179.6(3) . . . . ?
C43 N00D C2 C17 0.0(5) . . . . ?
C43 N00D C9 C34 105.7(4) . . . . ?
C44 C53 C62 C56 179.2(3) . . . . ?
C44 C57 C67 C64 179.9(3) . . . . ?
C45 C58 C63 C68 -177.1(4) . . . . ?
C46 C42 C47 C51 -179.7(3) . . . . ?
C46 C48 C78 C83 178.9(4) . . . . ?
C47 C42 C46 C48 179.2(3) . . . . ?
C50 C52 C56 C62 178.2(3) . . . . ?
C50 C61 C66 C18 65.2(5) . . . . ?
C51 C27 C37 C21 -178.7(3) . . . . ?
C52 C50 C61 C66 174.2(4) . . . . ?
C52 C56 C62 C53 -178.8(3) . . . . ?
C53 C44 C57 C67 -179.3(3) . . . . ?
C54 C38 C40 C35 179.3(3) . . . . ?
C54 C55 C60 C79 -180.0(4) . . . . ?
C55 C60 C79 C84 177.1(4) . . . . ?
C57 C44 C53 C62 -179.7(3) . . . . ?
C58 C45 C71 C59 -173.6(4) . . . . ?
C58 C63 C68 C72 -179.5(4) . . . . ?
C61 C50 C52 C56 -177.7(4) . . . . ?
C63 C68 C72 C73 -179.8(4) . . . . ?
C65 N00E C28 C3 -0.9(6) . . . . ?
C65 N00E C74 C39 89.6(5) . . . . ?
C66 C18 C19 C26 175.2(3) . . . . ?
C67 C64 C69 C80 178.9(4) . . . . ?
C68 C72 C73 C75 179.6(4) . . . . ?
C69 C64 C67 C57 -179.4(4) . . . . ?
C70 C39 C74 N00E 168.2(4) . . . . ?
C70 C59 C71 C45 -177.6(4) . . . . ?
C71 C45 C58 C63 -178.9(4) . . . . ?
C71 C59 C70 C39 -174.8(4) . . . . ?
C72 C73 C75 C76 -179.3(4) . . . . ?
C73 C75 C76 C77 179.6(4) . . . . ?
C74 N00E C28 C3 -179.9(3) . . . . ?
C74 N00E C65 C32 179.1(4) . . . . ?
C74 C39 C70 C59 64.4(5) . . . . ?
C75 C76 C77 C81 179.7(4) . . . . ?
C76 C77 C81 C82 178.4(4) . . . . ?
